data_2005616
loop_
_publ_author_name
'Robinson, P. D.'
'Groziak, M. P.'
'Yi, L.'

_publ_section_title
;
 A Triphenylboroxin Derivative Possessing Two Intramolecular Chelates
;
_journal_issue 11
_journal_name_full 'Acta Crystallographica Section C'
_journal_page_first 2826
_journal_page_last 2830
_journal_paper_doi 10.1107/S010827019600697X
_journal_volume 52
_journal_year 1996
_chemical_formula_sum 'C27 H33 B3 N6 O3'
_chemical_formula_weight 522.03
_chemical_name_systematic
;
1,3,5-tris-{2-[(N,N-dimethylhydrazono)methyl]phenyl)}boroxin
;
_space_group_IT_number 14
_symmetry_cell_setting monoclinic
_symmetry_space_group_name_Hall '-P 2yn'
_symmetry_space_group_name_H-M 'P 1 21/n 1'
_cell_angle_alpha 90.0
_cell_angle_beta 98.81(1)
_cell_angle_gamma 90.0
_cell_formula_units_Z 4
_cell_length_a 14.505(2)
_cell_length_b 10.792(1)
_cell_length_c 18.496(2)
_cell_measurement_reflns_used 25
_cell_measurement_temperature 296
_cell_measurement_theta_max 11.00
_cell_measurement_theta_min 10.03
_cell_volume 2861.2(6)
_computing_cell_refinement 'MSC/AFC Diffractometer Control Software'
_computing_data_collection
;
MSC/AFC Diffractometer Control Software (Molecular Structure
Corporation, 1988)
;
_computing_data_reduction
;
TEXSAN PROCESS (Molecular Structure Corporation, 1985)
;
_computing_molecular_graphics 'TEXSAN ORTEP (Johnson, 1965)'
_computing_publication_material 'TEXSAN FINISH and PLATON (Spek, 1990)'
_computing_structure_refinement 'TEXSAN LS'
_computing_structure_solution 'SHELXS (Sheldrick, 1985)'
_diffrn_ambient_temperature 296
_diffrn_measurement_device 'Rigaku AFC-5S'
_diffrn_measurement_method '\w (rate 6\% min^-1^ in \w, 3 reps maximum)'
_diffrn_radiation_monochromator graphite
_diffrn_radiation_source x-ray_tube
_diffrn_radiation_type MoK\a
_diffrn_radiation_wavelength 0.71069
_diffrn_reflns_av_R_equivalents 0.033
_diffrn_reflns_limit_h_max 17
_diffrn_reflns_limit_h_min 0
_diffrn_reflns_limit_k_max 12
_diffrn_reflns_limit_k_min 0
_diffrn_reflns_limit_l_max 21
_diffrn_reflns_limit_l_min -21
_diffrn_reflns_number 5562
_diffrn_reflns_theta_max 25
_diffrn_reflns_theta_min 1.75
_diffrn_standards_decay_% 0.2
_diffrn_standards_interval_count 100
_diffrn_standards_number 3
_exptl_absorpt_coefficient_mu 0.074
_exptl_absorpt_correction_type none
_exptl_crystal_colour 'pale yellow'
_exptl_crystal_density_diffrn 1.212
_exptl_crystal_density_method none
_exptl_crystal_description prism
_exptl_crystal_F_000 1104
_exptl_crystal_size_max 0.47
_exptl_crystal_size_mid 0.35
_exptl_crystal_size_min 0.16
_refine_diff_density_max 0.14
_refine_diff_density_min -0.15
_refine_ls_extinction_method none
_refine_ls_goodness_of_fit_obs 1.49
_refine_ls_hydrogen_treatment 'noref (riding, C-H = 0.95 \%A)'
_refine_ls_matrix_type full
_refine_ls_number_parameters 352
_refine_ls_number_reflns 1819
_refine_ls_R_factor_obs 0.043
_refine_ls_shift/esd_max 0.0003
_refine_ls_structure_factor_coef F
_refine_ls_weighting_details 'w = 4F~o~^2^/\s^2^(F~o~^2^)'
_refine_ls_weighting_scheme calc
_refine_ls_wR_factor_obs 0.049
_reflns_number_observed 1819
_reflns_number_total 5340
_reflns_observed_criterion I>2\s(I)
_cod_data_source_file fg1192.cif
_cod_data_source_block default
_cod_depositor_comments
;
The following automatic conversions were performed:

'_refine_ls_weighting_scheme' value 'w = 4F~o~^2^/\s^2^(F~o~^2^)' was
changed to 'calc'. New tag '_refine_ls_weighting_details' was
created. The value of the new tag was set to 'w =
4F~o~^2^/\s^2^(F~o~^2^)'.

Automatic conversion script
Id: cif_fix_values 3143 2015-03-26 13:38:13Z robertas 
;
_cod_original_cell_volume 2861.1(6)
_cod_original_sg_symbol_H-M 'P 21/n'
_cod_database_code 2005616

loop_
_symmetry_equiv_pos_as_xyz
x,y,z
-x+1/2,y+1/2,-z+1/2
-x,-y,-z
x+1/2,-y+1/2,z+1/2

loop_
_atom_site_aniso_label
_atom_site_aniso_U_11
_atom_site_aniso_U_22
_atom_site_aniso_U_33
_atom_site_aniso_U_12
_atom_site_aniso_U_13
_atom_site_aniso_U_23
O1 0.047(2) 0.048(2) 0.054(2) 0.0116(17) -0.0119(16) -0.0113(18)
O2 0.0402(19) 0.049(2) 0.0426(18) 0.0003(16) -0.0036(15) -0.0030(17)
O3 0.0414(18) 0.043(2) 0.050(2) 0.0022(16) -0.0034(15) -0.0044(17)
N1 0.040(3) 0.079(3) 0.055(3) 0.015(2) 0.003(2) 0.004(3)
N2 0.049(3) 0.056(3) 0.042(2) 0.008(2) 0.004(2) 0.001(2)
N3 0.063(3) 0.081(4) 0.047(3) -0.012(3) -0.008(2) -0.008(2)
N4 0.058(3) 0.053(3) 0.043(2) 0.001(2) 0.008(2) -0.006(2)
N5 0.082(3) 0.042(3) 0.066(3) 0.002(3) 0.006(2) 0.001(3)
N6 0.131(5) 0.047(4) 0.124(5) 0.000(4) -0.026(4) 0.004(4)
C1 0.033(3) 0.050(3) 0.047(3) 0.000(3) 0.006(2) -0.012(3)
C2 0.049(3) 0.051(3) 0.042(3) 0.008(3) 0.007(2) -0.004(3)
C3 0.081(4) 0.068(4) 0.056(4) 0.008(3) 0.010(3) 0.007(3)
C4 0.118(6) 0.055(4) 0.068(4) -0.018(4) 0.025(4) -0.003(3)
C5 0.078(5) 0.089(5) 0.079(5) -0.040(4) 0.037(4) -0.021(4)
C6 0.044(3) 0.070(4) 0.071(4) -0.009(3) 0.014(3) -0.018(3)
C7 0.046(4) 0.079(4) 0.058(4) 0.020(3) -0.001(3) 0.003(3)
C8 0.077(4) 0.072(4) 0.060(4) 0.014(3) 0.004(3) -0.016(3)
C9 0.078(4) 0.091(5) 0.059(4) 0.008(4) 0.024(3) 0.012(3)
C10 0.051(3) 0.052(3) 0.043(3) -0.003(3) 0.002(2) -0.003(3)
C11 0.055(4) 0.070(4) 0.056(4) -0.015(3) -0.002(3) -0.003(3)
C12 0.067(4) 0.101(5) 0.077(4) -0.032(4) 0.003(3) -0.012(4)
C13 0.081(5) 0.090(5) 0.101(5) -0.037(4) 0.021(4) -0.004(4)
C14 0.095(5) 0.080(5) 0.069(4) -0.019(4) 0.023(4) 0.009(4)
C15 0.065(4) 0.066(4) 0.048(3) -0.012(3) 0.004(3) 0.001(3)
C16 0.063(4) 0.090(5) 0.061(4) -0.021(3) -0.010(3) -0.015(4)
C17 0.084(4) 0.067(4) 0.054(3) -0.010(3) 0.023(3) -0.001(3)
C18 0.088(4) 0.070(4) 0.062(4) 0.010(4) 0.012(3) -0.015(3)
C19 0.039(3) 0.040(3) 0.034(3) -0.001(2) 0.001(2) 0.001(2)
C20 0.049(3) 0.044(3) 0.038(3) 0.001(3) 0.005(2) 0.001(3)
C21 0.061(4) 0.057(4) 0.056(3) 0.014(3) -0.015(3) 0.003(3)
C22 0.058(4) 0.068(4) 0.066(4) 0.008(3) -0.027(3) -0.010(3)
C23 0.055(3) 0.056(4) 0.070(4) -0.009(3) -0.010(3) -0.011(3)
C24 0.056(3) 0.045(3) 0.050(3) 0.002(3) 0.001(3) 0.001(3)
C25 0.051(3) 0.046(4) 0.056(3) 0.004(3) -0.001(3) 0.006(3)
C26 0.098(5) 0.053(4) 0.150(7) -0.006(4) 0.012(5) -0.017(4)
C27 0.206(8) 0.047(4) 0.104(6) 0.027(5) 0.007(5) 0.003(4)
B1 0.034(3) 0.056(4) 0.045(3) 0.004(3) 0.004(3) -0.006(3)
B2 0.038(3) 0.045(4) 0.043(3) 0.003(3) -0.003(3) -0.003(3)
B3 0.041(3) 0.048(4) 0.039(3) 0.002(3) 0.012(3) 0.001(3)

loop_
_atom_site_label
_atom_site_fract_x
_atom_site_fract_y
_atom_site_fract_z
_atom_site_U_iso_or_equiv
_atom_site_thermal_displace_type
_atom_site_calc_flag
_atom_site_calc_attached_atom
O1 0.6631(2) 0.2220(3) 0.87663(16) 0.052(1) Uani ? ?
O2 0.78264(18) 0.3066(3) 0.96957(15) 0.045(1) Uani ? ?
O3 0.64782(19) 0.4269(3) 0.91946(15) 0.046(1) Uani ? ?
N1 0.9069(3) 0.0922(4) 0.9431(2) 0.058(2) Uani ? ?
N2 0.8251(3) 0.1352(4) 0.8916(2) 0.049(1) Uani ? ?
N3 0.8173(3) 0.4983(4) 1.0942(2) 0.065(2) Uani ? ?
N4 0.7281(3) 0.4724(4) 1.0459(2) 0.051(1) Uani ? ?
N5 0.4744(3) 0.6688(4) 0.7832(2) 0.064(2) Uani ? ?
N6 0.5063(4) 0.7832(5) 0.8014(3) 0.105(2) Uani ? ?
C1 0.7210(3) 0.0910(4) 0.9893(2) 0.043(2) Uani ? ?
C2 0.7954(3) 0.0186(5) 1.0224(2) 0.047(2) Uani ? ?
C3 0.7860(4) -0.0712(5) 1.0747(3) 0.068(2) Uani ? ?
C4 0.7015(6) -0.0909(5) 1.0946(3) 0.079(2) Uani ? ?
C5 0.6261(4) -0.0230(7) 1.0633(3) 0.079(3) Uani ? ?
C6 0.6353(3) 0.0670(5) 1.0116(3) 0.061(2) Uani ? ?
C7 0.8858(3) 0.0387(5) 1.0005(3) 0.062(2) Uani ? ?
C8 0.7909(4) 0.0263(5) 0.8460(3) 0.070(2) Uani ? ?
C9 0.8630(4) 0.2284(5) 0.8452(3) 0.075(2) Uani ? ?
C10 0.8076(3) 0.5305(4) 0.9350(2) 0.049(2) Uani ? ?
C11 0.8771(3) 0.5826(5) 0.9858(3) 0.061(2) Uani ? ?
C12 0.9417(4) 0.6665(6) 0.9653(3) 0.082(2) Uani ? ?
C13 0.9362(4) 0.7014(6) 0.8938(4) 0.090(3) Uani ? ?
C14 0.8677(4) 0.6520(6) 0.8425(3) 0.080(2) Uani ? ?
C15 0.8049(3) 0.5683(5) 0.8628(3) 0.060(2) Uani ? ?
C16 0.8791(4) 0.5481(6) 1.0626(3) 0.073(2) Uani ? ?
C17 0.6836(4) 0.3746(5) 1.0850(3) 0.067(2) Uani ? ?
C18 0.6710(4) 0.5870(5) 1.0449(3) 0.073(2) Uani ? ?
C19 0.5215(3) 0.3411(4) 0.8188(2) 0.038(2) Uani ? ?
C20 0.4750(3) 0.4504(4) 0.7933(2) 0.044(2) Uani ? ?
C21 0.3916(3) 0.4428(5) 0.7448(3) 0.061(2) Uani ? ?
C22 0.3528(3) 0.3309(6) 0.7214(3) 0.068(2) Uani ? ?
C23 0.3973(4) 0.2235(5) 0.7448(3) 0.062(2) Uani ? ?
C24 0.4805(3) 0.2297(4) 0.7928(3) 0.051(2) Uani ? ?
C25 0.5125(3) 0.5727(5) 0.8150(3) 0.052(2) Uani ? ?
C26 0.5762(5) 0.8047(5) 0.8619(4) 0.101(3) Uani ? ?
C27 0.4527(6) 0.8811(6) 0.7679(4) 0.121(3) Uani ? ?
B1 0.7422(4) 0.1984(6) 0.9349(3) 0.045(2) Uani ? ?
B2 0.7415(4) 0.4262(5) 0.9615(3) 0.043(2) Uani ? ?
B3 0.6156(4) 0.3318(6) 0.8748(3) 0.042(2) Uani ? ?
H3 0.8385 -0.1181 1.0963 0.082 Uiso calc C(3)
H4 0.6943 -0.1521 1.1303 0.095 Uiso calc C(4)
H5 0.5667 -0.0378 1.0773 0.095 Uiso calc C(5)
H6 0.5821 0.1134 0.9910 0.073 Uiso calc C(6)
H7 0.9374 0.0076 1.0334 0.075 Uiso calc C(7)
H8a 0.7392 0.0502 0.8108 0.084 Uiso calc C(8)
H8b 0.7722 -0.0370 0.8764 0.084 Uiso calc C(8)
H8c 0.8395 -0.0039 0.8216 0.084 Uiso calc C(8)
H9a 0.9122 0.1925 0.8238 0.090 Uiso calc C(9)
H9b 0.8862 0.2975 0.8743 0.090 Uiso calc C(9)
H9c 0.8150 0.2551 0.8076 0.090 Uiso calc C(9)
H12 0.9895 0.6992 1.0011 0.099 Uiso calc C(12)
H13 0.9793 0.7596 0.8797 0.108 Uiso calc C(13)
H14 0.8637 0.6756 0.7927 0.096 Uiso calc C(14)
H15 0.7581 0.5353 0.8264 0.072 Uiso calc C(15)
H16 0.9360 0.5661 1.0936 0.088 Uiso calc C(16)
H17a 0.7206 0.3016 1.0878 0.081 Uiso calc C(17)
H17b 0.6786 0.4023 1.1330 0.081 Uiso calc C(17)
H17c 0.6232 0.3572 1.0592 0.081 Uiso calc C(17)
H18a 0.6990 0.6511 1.0204 0.088 Uiso calc C(18)
H18b 0.6677 0.6121 1.0937 0.088 Uiso calc C(18)
H18c 0.6099 0.5713 1.0199 0.088 Uiso calc C(18)
H21 0.3607 0.5171 0.7275 0.073 Uiso calc C(21)
H22 0.2952 0.3284 0.6890 0.082 Uiso calc C(22)
H23 0.3717 0.1456 0.7285 0.075 Uiso calc C(23)
H24 0.5110 0.1544 0.8087 0.061 Uiso calc C(24)
H25 0.5648 0.5806 0.8525 0.062 Uiso calc C(25)
H26a 0.5587 0.7674 0.9043 0.122 Uiso calc C(26)
H26b 0.6335 0.7699 0.8527 0.122 Uiso calc C(26)
H26c 0.5838 0.8914 0.8696 0.122 Uiso calc C(26)
H27a 0.4240 0.8565 0.7204 0.145 Uiso calc C(27)
H27b 0.4058 0.9025 0.7964 0.145 Uiso calc C(27)
H27c 0.4916 0.9508 0.7640 0.145 Uiso calc C(27)

loop_
_atom_type_symbol
_atom_type_scat_dispersion_real
_atom_type_scat_dispersion_imag
_atom_type_scat_source
C .002 .002 International_Tables_Vol_IV_Table_2.3.1
H 0 0 International_Tables_Vol_IV_Table_2.3.1
O .008 .006 International_Tables_Vol_IV_Table_2.3.1
N .004 .003 International_Tables_Vol_IV_Table_2.3.1
B 0.000 0.001 International_Tables_Vol_IV_Table_2.3.1

loop_
_geom_angle_atom_site_label_1
_geom_angle_atom_site_label_2
_geom_angle_atom_site_label_3
_geom_angle
_geom_angle_publ_flag
B1 O1 B3 120.0(4) yes
B1 O2 B2 124.3(4) yes
B2 O3 B3 121.8(4) yes
N2 N1 C7 113.9(4) yes
N1 N2 C8 106.4(3) yes
N1 N2 C9 104.7(4) yes
N1 N2 B1 112.4(3) yes
C8 N2 C9 109.1(4) yes
C8 N2 B1 112.9(4) yes
C9 N2 B1 110.8(4) yes
N4 N3 C16 114.7(4) yes
N3 N4 C17 104.2(4) yes
N3 N4 C18 106.5(4) yes
N3 N4 B2 113.7(3) yes
C17 N4 C18 108.4(4) yes
C17 N4 B2 111.3(4) yes
C18 N4 B2 112.3(4) yes
N6 N5 C25 121.5(5) yes
N5 N6 C26 121.9(5) yes
N5 N6 C27 115.8(5) yes
C26 N6 C27 120.7(6) yes
C2 C1 C6 115.5(5) no
C2 C1 B1 118.3(4) yes
C6 C1 B1 126.1(4) yes
C1 C2 C3 123.0(5) no
C1 C2 C7 117.7(5) yes
C3 C2 C7 119.3(5) yes
C2 C3 C4 119.4(5) no
C3 C4 C5 120.0(6) no
C4 C5 C6 120.8(5) no
C1 C6 C5 121.4(5) no
N1 C7 C2 129.7(4) yes
C11 C10 C15 116.2(4) no
C11 C10 B2 119.0(4) yes
C15 C10 B2 124.7(4) yes
C10 C11 C12 121.8(5) no
C10 C11 C16 117.3(5) yes
C12 C11 C16 120.9(5) yes
C11 C12 C13 120.0(5) no
C12 C13 C14 119.4(5) no
C13 C14 C15 120.4(5) no
C10 C15 C14 122.2(5) no
N3 C16 C11 130.3(5) yes
C20 C19 C24 116.8(4) no
C20 C19 B3 126.4(4) yes
C24 C19 B3 116.8(4) yes
C19 C20 C21 119.5(4) no
C19 C20 C25 121.8(4) yes
C21 C20 C25 118.7(4) yes
C20 C21 C22 121.9(4) no
C21 C22 C23 119.6(4) no
C22 C23 C24 119.1(5) no
C19 C24 C23 123.1(4) no
N5 C25 C20 119.4(4) yes
O1 B1 O2 114.4(4) yes
O1 B1 N2 104.8(4) yes
O1 B1 C1 112.6(4) yes
O2 B1 N2 105.8(4) yes
O2 B1 C1 114.8(4) yes
N2 B1 C1 103.0(4) yes
O2 B2 O3 113.8(4) yes
O2 B2 N4 106.2(4) yes
O2 B2 C10 114.2(4) yes
O3 B2 N4 105.3(4) yes
O3 B2 C10 112.6(4) yes
N4 B2 C10 103.6(4) yes
O1 B3 O3 121.1(4) yes
O1 B3 C19 116.7(5) yes
O3 B3 C19 122.2(5) yes

loop_
_geom_bond_atom_site_label_1
_geom_bond_atom_site_label_2
_geom_bond_distance
_geom_bond_publ_flag
O1 B1 1.471(6) yes
O1 B3 1.369(6) yes
O2 B1 1.415(6) yes
O2 B2 1.420(6) yes
O3 B2 1.459(5) yes
O3 B3 1.354(6) yes
N1 N2 1.478(5) yes
N1 C7 1.285(6) yes
N2 C8 1.487(6) yes
N2 C9 1.483(6) yes
N2 B1 1.687(6) yes
N3 N4 1.482(5) yes
N3 C16 1.262(6) yes
N4 C17 1.482(6) yes
N4 C18 1.487(6) yes
N4 B2 1.678(6) yes
N5 N6 1.343(6) yes
N5 C25 1.276(5) yes
N6 C26 1.409(7) yes
N6 C27 1.399(7) yes
C1 C2 1.396(6) yes
C1 C6 1.393(6) no
C1 B1 1.595(7) yes
C2 C3 1.390(6) no
C2 C7 1.448(6) yes
C3 C4 1.349(7) no
C4 C5 1.370(8) no
C5 C6 1.383(7) no
C10 C11 1.387(6) yes
C10 C15 1.391(6) no
C10 B2 1.604(7) yes
C11 C12 1.397(7) no
C11 C16 1.465(7) yes
C12 C13 1.365(7) no
C13 C14 1.372(7) no
C14 C15 1.375(7) no
C19 C20 1.404(6) yes
C19 C24 1.394(6) no
C19 B3 1.586(6) yes
C20 C21 1.394(6) no
C20 C25 1.460(6) yes
C21 C22 1.374(7) no
C22 C23 1.365(7) no
C23 C24 1.385(6) no

loop_
_geom_torsion_atom_site_label_1
_geom_torsion_atom_site_label_2
_geom_torsion_atom_site_label_3
_geom_torsion_atom_site_label_4
_geom_torsion
_geom_torsion_publ_flag
O1 B1 O2 B2 12.6(6) yes
O1 B1 N2 N1 -173.6(4) yes
O1 B1 N2 C8 -53.2(5) yes
O1 B1 N2 C9 69.6(5) yes
O1 B1 C1 C2 149.5(4) no
O1 B1 C1 C6 -35.5(7) no
O1 B3 O3 B2 11.3(7) yes
O1 B3 C19 C20 -161.7(4) yes
O1 B3 C19 C24 18.8(6) no
O2 B1 O1 B3 -20.8(6) yes
O2 B1 N2 N1 65.2(5) yes
O2 B1 N2 C8 -174.4(4) yes
O2 B1 N2 C9 -51.6(5) yes
O2 B1 C1 C2 -77.3(5) no
O2 B1 C1 C6 97.7(5) no
O2 B2 O3 B3 -18.6(6) yes
O2 B2 N4 N3 68.8(5) yes
O2 B2 N4 C17 -48.5(5) yes
O2 B2 N4 C18 -170.2(4) yes
O2 B2 C10 C11 -79.1(6) no
O2 B2 C10 C15 96.4(6) no
O3 B2 O2 B1 5.8(6) yes
O3 B2 N4 N3 -170.2(4) yes
O3 B2 N4 C17 72.5(5) yes
O3 B2 N4 C18 -49.2(5) yes
O3 B2 C10 C11 149.2(4) no
O3 B2 C10 C15 -35.3(7) no
O3 B3 O1 B1 9.5(7) yes
O3 B3 C19 C20 18.7(7) yes
O3 B3 C19 C24 -160.7(4) no
N1 N2 B1 C1 -55.7(5) no
N1 C7 C2 C1 -18.3(8) no
N1 C7 C2 C3 161.4(6) no
N2 N1 C7 C2 -2.2(8) no
N2 B1 O1 B3 -136.2(4) no
N2 B1 O2 B2 127.4(4) no
N2 B1 C1 C2 37.2(5) no
N2 B1 C1 C6 -147.8(4) no
N3 N4 B2 C10 -51.8(5) no
N3 C16 C11 C10 -17.0(10) no
N3 C16 C11 C12 162.2(6) no
N4 N3 C16 C11 -1.0(9) no
N4 B2 O2 B1 121.1(4) no
N4 B2 O3 B3 -134.5(4) no
N4 B2 C10 C11 35.9(6) no
N4 B2 C10 C15 -148.5(5) no
N5 C25 C20 C19 170.9(5) yes
N5 C25 C20 C21 -7.9(7) no
N6 N5 C25 C20 179.9(5) yes
C1 C2 C3 C4 0.4(8) no
C1 C6 C5 C4 0.5(8) no
C1 B1 O1 B3 112.7(5) no
C1 B1 O2 B2 -119.7(5) no
C1 B1 N2 C8 64.7(4) no
C1 B1 N2 C9 -172.5(4) no
C2 C1 C6 C5 0.0(7) no
C2 C3 C4 C5 0.1(9) no
C3 C2 C1 C6 -0.5(7) no
C3 C2 C1 B1 175.1(5) no
C3 C4 C5 C6 -0.5(9) no
C4 C3 C2 C7 -179.3(5) no
C5 C6 C1 B1 -175.1(5) no
C6 C1 C2 C7 179.2(4) no
C7 N1 N2 C8 -83.3(5) no
C7 N1 N2 C9 161.2(4) no
C7 N1 N2 B1 40.8(6) no
C7 C2 C1 B1 -5.2(6) no
C10 C11 C12 C13 2.0(10) no
C10 C15 C14 C13 0.0(9) no
C10 B2 O2 B1 -125.3(4) no
C10 B2 O3 B3 113.3(5) no
C10 B2 N4 C17 -169.1(4) no
C10 B2 N4 C18 69.2(5) no
C11 C10 C15 C14 0.4(8) no
C11 C12 C13 C14 -1.0(10) no
C12 C11 C10 C15 -1.2(8) no
C12 C11 C10 B2 174.7(5) no
C12 C13 C14 C15 .0(10) no
C13 C12 C11 C16 -177.2(6) no
C14 C15 C10 B2 -175.2(5) no
C15 C10 C11 C16 177.6(5) no
C16 N3 N4 C17 158.5(5) no
C16 N3 N4 C18 -87.0(5) no
C16 N3 N4 B2 37.2(6) no
C16 C11 C10 B2 -6.5(7) no
C19 C20 C21 C22 0.4(8) no
C19 C24 C23 C22 0.2(8) no
C19 B3 O1 B1 -170.0(4) no
C19 B3 O3 B2 -169.2(4) no
C20 C19 C24 C23 -0.9(7) no
C20 C21 C22 C23 -1.1(8) no
C21 C20 C19 C24 0.6(6) no
C21 C20 C19 B3 -178.8(4) no
C21 C22 C23 C24 0.8(8) no
C22 C21 C20 C25 179.3(5) no
C23 C24 C19 B3 178.6(4) no
C24 C19 C20 C25 -178.2(4) no
C25 N5 N6 C26 -7.5(9) yes
C25 N5 N6 C27 -173.6(6) yes
C25 C20 C19 B3 2.3(7) no
